data_2216890
loop_
_publ_author_name
'Cunha-Silva, Luis'
'Shi, Fa-Nian'
'Klinowski, Jacek'
'Trindade, Tito'
'Rocha, Jo\~ao'
'Almeida Paz, Filipe A.'

_publ_section_title
;Decaaquadioxidobis[\m~3~-<i>N</i>-(phosphonatomethyl)iminodiacetato]dizinc(II)divanadium(IV)
 dihydrate
;
_journal_coeditor_code BG2149
_journal_issue 1
_journal_name_full 'Acta Crystallographica Section E'
_journal_page_first m39
_journal_page_last m40
_journal_paper_doi 10.1107/S1600536807062253
_journal_volume 64
_journal_year 2008
_chemical_formula_iupac '[Zn2 V2 (C5 H6 N O7 P)2 O2 (H2 O)10] , 2H2 O'
_chemical_formula_moiety 'C10 H32 N2 O26 P2 V2 Zn2 , 2H2 O'
_chemical_formula_sum 'C10 H36 N2 O28 P2 V2 Zn2'
_chemical_formula_weight 926.97
_chemical_name_systematic
;
Decaaquadioxidobis[\m~3~-N-
(phosphonatomethyl)iminodiacetato]dizinc(II)divanadium(IV) dihydrate
;
_space_group_IT_number 14
_symmetry_cell_setting monoclinic
_symmetry_space_group_name_Hall '-P 2ybc'
_symmetry_space_group_name_H-M 'P 1 21/c 1'
_atom_sites_solution_hydrogens geom
_atom_sites_solution_primary direct
_atom_sites_solution_secondary difmap
_audit_creation_method 'SHELXTL, manual editing plus enCIFer'
_cell_angle_alpha 90.00
_cell_angle_beta 111.147(2)
_cell_angle_gamma 90.00
_cell_formula_units_Z 2
_cell_length_a 10.0161(5)
_cell_length_b 14.8811(7)
_cell_length_c 10.8298(5)
_cell_measurement_reflns_used 9009
_cell_measurement_temperature 293(2)
_cell_measurement_theta_max 37.57
_cell_measurement_theta_min 2.57
_cell_volume 1505.49(13)
_computing_cell_refinement 'APEX2 (Bruker, 2006)'
_computing_data_collection 'APEX2 (Bruker, 2006)'
_computing_data_reduction 'SAINT (Bruker, 2005)'
_computing_molecular_graphics 'DIAMOND (Brandenburg, 2006)'
_computing_publication_material 'SHELXTL (Bruker 2001)'
_computing_structure_refinement 'SHELXTL (Bruker 2001)'
_computing_structure_solution 'SHELXTL (Bruker 2001)'
_diffrn_ambient_temperature 293(2)
_diffrn_measured_fraction_theta_full 0.998
_diffrn_measured_fraction_theta_max 0.998
_diffrn_measurement_device_type 'Bruker X8 APEXII Kappa CCD'
_diffrn_measurement_method 'Thin-slice \w and \f'
_diffrn_radiation_monochromator graphite
_diffrn_radiation_source 'fine-focus sealed tube'
_diffrn_radiation_type MoK\a
_diffrn_radiation_wavelength 0.71073
_diffrn_reflns_av_R_equivalents 0.0277
_diffrn_reflns_av_sigmaI/netI 0.0084
_diffrn_reflns_limit_h_max 13
_diffrn_reflns_limit_h_min -13
_diffrn_reflns_limit_k_max 20
_diffrn_reflns_limit_k_min -20
_diffrn_reflns_limit_l_max 14
_diffrn_reflns_limit_l_min -14
_diffrn_reflns_number 95509
_diffrn_reflns_theta_full 29.13
_diffrn_reflns_theta_max 29.13
_diffrn_reflns_theta_min 3.63
_exptl_absorpt_coefficient_mu 2.395
_exptl_absorpt_correction_T_max 0.7957
_exptl_absorpt_correction_T_min 0.6209
_exptl_absorpt_correction_type multi-scan
_exptl_absorpt_process_details '(SADABS; Sheldrick, 1998)'
_exptl_crystal_colour blue
_exptl_crystal_density_diffrn 2.045
_exptl_crystal_density_method 'not measured'
_exptl_crystal_description prism
_exptl_crystal_F_000 940
_exptl_crystal_size_max 0.22
_exptl_crystal_size_mid 0.14
_exptl_crystal_size_min 0.10
_refine_diff_density_max 1.055
_refine_diff_density_min -0.869
_refine_ls_extinction_method none
_refine_ls_goodness_of_fit_ref 1.042
_refine_ls_hydrogen_treatment mixed
_refine_ls_matrix_type full
_refine_ls_number_parameters 238
_refine_ls_number_reflns 4040
_refine_ls_number_restraints 15
_refine_ls_restrained_S_all 1.043
_refine_ls_R_factor_all 0.0291
_refine_ls_R_factor_gt 0.0267
_refine_ls_shift/su_max 0.002
_refine_ls_shift/su_mean 0.000
_refine_ls_structure_factor_coef Fsqd
_refine_ls_weighting_details 'calc w = 1/[\s^2^(Fo^2^)+(0.038P)^2^+2.056P] where P=(Fo^2^+2Fc^2^)/3'
_refine_ls_weighting_scheme calc
_refine_ls_wR_factor_gt 0.0752
_refine_ls_wR_factor_ref 0.0773
_reflns_number_gt 3765
_reflns_number_total 4040
_reflns_threshold_expression I>2\s(I)
_cod_data_source_file bg2149.cif
_cod_data_source_block I
_cod_depositor_comments
;
 Marking attached hydrogen atoms.

 Antanas Vaitkus,
 2017-11-30
;
_cod_original_cell_volume 1505.48(12)
_cod_original_sg_symbol_H-M 'P 21/c'
_cod_database_code 2216890
_cod_database_fobs_code 2216890

loop_
_symmetry_equiv_pos_as_xyz
'x, y, z'
'-x, y+1/2, -z+1/2'
'-x, -y, -z'
'x, -y-1/2, z-1/2'

loop_
_atom_site_type_symbol
_atom_site_label
_atom_site_fract_x
_atom_site_fract_y
_atom_site_fract_z
_atom_site_U_iso_or_equiv
_atom_site_adp_type
_atom_site_calc_flag
_atom_site_refinement_flags
_atom_site_occupancy
_atom_site_attached_hydrogens
Zn Zn1 0.47946(2) 0.566124(16) 0.26276(2) 0.02202(7) Uani d . 1 0
V V1 1.01192(3) 0.52639(2) 0.74230(3) 0.01679(8) Uani d . 1 0
P P1 0.81721(5) 0.55866(3) 0.44467(5) 0.01775(10) Uani d . 1 0
N N1 0.98913(17) 0.66771(11) 0.63798(15) 0.0188(3) Uani d . 1 0
O O5 0.85567(14) 0.49988(10) 0.57024(13) 0.0223(3) Uani d . 1 0
O O7 0.66854(14) 0.59666(10) 0.40459(14) 0.0242(3) Uani d . 1 0
O O4 1.16206(16) 0.60558(10) 0.87361(13) 0.0252(3) Uani d . 1 0
C C5 0.9481(2) 0.65025(13) 0.49415(17) 0.0199(3) Uani d . 1 0
H H5A 1.0323 0.6340 0.4747 0.024 Uiso calc R 1 0
H H5B 0.9072 0.7041 0.4446 0.024 Uiso calc R 1 0
O O6 0.83989(15) 0.50552(10) 0.33263(14) 0.0249(3) Uani d . 1 0
O O2 0.86146(16) 0.59104(10) 0.79428(16) 0.0275(3) Uani d . 1 0
C C4 1.1990(2) 0.68247(13) 0.84317(19) 0.0229(4) Uani d . 1 0
C C1 0.8075(2) 0.66657(14) 0.7474(2) 0.0239(4) Uani d . 1 0
O O8 1.0159(2) 0.43890(11) 0.83081(18) 0.0348(4) Uani d . 1 0
C C3 1.1313(2) 0.71027(15) 0.69835(19) 0.0263(4) Uani d . 1 0
H H3A 1.1213 0.7751 0.6922 0.032 Uiso calc R 1 0
H H3B 1.1924 0.6920 0.6509 0.032 Uiso calc R 1 0
C C2 0.8762(2) 0.71885(14) 0.6657(2) 0.0266(4) Uani d . 1 0
H H2A 0.8027 0.7359 0.5824 0.032 Uiso calc R 1 0
H H2B 0.9176 0.7736 0.7125 0.032 Uiso calc R 1 0
O O3 1.28796(19) 0.73187(12) 0.92367(16) 0.0371(4) Uani d . 1 0
O O1 0.70218(18) 0.69941(11) 0.76509(19) 0.0360(4) Uani d . 1 0
O O1W 0.5041(2) 0.43314(11) 0.32805(19) 0.0392(4) Uani d D 1 0
H H1W 0.440(3) 0.390(2) 0.288(3) 0.059 Uiso d D 1 0
H H2W 0.528(4) 0.419(2) 0.414(2) 0.059 Uiso d D 1 0
O O2W 0.36824(16) 0.59655(11) 0.39610(15) 0.0266(3) Uani d D 1 0
H H3W 0.348(3) 0.6535(14) 0.402(3) 0.040 Uiso d D 1 0
H H4W 0.298(3) 0.5638(17) 0.401(3) 0.040 Uiso d D 1 0
O O3W 0.28954(18) 0.52927(14) 0.11685(17) 0.0409(4) Uani d D 1 0
H H5W 0.238(4) 0.560(2) 0.045(3) 0.061 Uiso d D 1 0
H H6W 0.234(4) 0.491(2) 0.136(3) 0.061 Uiso d D 1 0
O O4W 0.45023(17) 0.69926(11) 0.19464(16) 0.0304(3) Uani d D 1 0
H H7W 0.397(3) 0.706(2) 0.113(2) 0.046 Uiso d D 1 0
H H8W 0.531(3) 0.727(2) 0.205(3) 0.046 Uiso d D 1 0
O O5W 0.58091(19) 0.53840(17) 0.12317(18) 0.0446(5) Uani d D 1 0
H H9W 0.666(3) 0.513(2) 0.170(3) 0.067 Uiso d D 1 0
H H10W 0.598(4) 0.574(2) 0.068(3) 0.067 Uiso d D 1 0
O O6W 0.5884(6) 0.6734(4) -0.0345(5) 0.1474(18) Uani d . 1 2

loop_
_atom_site_aniso_label
_atom_site_aniso_U_11
_atom_site_aniso_U_22
_atom_site_aniso_U_33
_atom_site_aniso_U_12
_atom_site_aniso_U_13
_atom_site_aniso_U_23
Zn1 0.01727(12) 0.02490(13) 0.01985(12) -0.00060(8) 0.00183(8) 0.00210(8)
V1 0.01574(14) 0.01789(15) 0.01586(14) 0.00001(10) 0.00464(11) 0.00076(10)
P1 0.01270(19) 0.0220(2) 0.0165(2) -0.00024(16) 0.00279(16) -0.00184(16)
N1 0.0182(7) 0.0201(7) 0.0165(7) -0.0029(6) 0.0045(5) -0.0002(5)
O5 0.0185(6) 0.0238(6) 0.0206(6) -0.0037(5) 0.0023(5) 0.0009(5)
O7 0.0142(6) 0.0304(7) 0.0239(6) 0.0025(5) 0.0018(5) -0.0048(6)
O4 0.0279(7) 0.0252(7) 0.0171(6) -0.0049(6) 0.0017(5) 0.0016(5)
C5 0.0195(8) 0.0232(8) 0.0152(7) -0.0024(7) 0.0041(6) 0.0014(6)
O6 0.0177(6) 0.0331(7) 0.0233(6) -0.0002(5) 0.0067(5) -0.0079(6)
O2 0.0287(7) 0.0247(7) 0.0357(8) 0.0029(6) 0.0196(6) 0.0039(6)
C4 0.0210(8) 0.0251(9) 0.0190(8) -0.0035(7) 0.0026(7) 0.0003(7)
C1 0.0227(9) 0.0225(9) 0.0270(9) -0.0022(7) 0.0094(7) -0.0053(7)
O8 0.0410(9) 0.0272(8) 0.0383(9) 0.0017(7) 0.0169(7) 0.0086(7)
C3 0.0248(9) 0.0288(10) 0.0202(8) -0.0110(8) 0.0021(7) 0.0036(7)
C2 0.0337(10) 0.0189(8) 0.0299(10) 0.0036(8) 0.0148(8) 0.0009(7)
O3 0.0405(9) 0.0334(8) 0.0242(7) -0.0151(7) -0.0043(7) 0.0007(6)
O1 0.0305(8) 0.0297(8) 0.0538(10) 0.0047(6) 0.0226(8) -0.0033(7)
O1W 0.0428(10) 0.0270(8) 0.0340(9) -0.0057(7) -0.0029(7) 0.0044(7)
O2W 0.0235(7) 0.0261(7) 0.0316(7) -0.0003(6) 0.0117(6) 0.0027(6)
O3W 0.0269(8) 0.0578(12) 0.0266(8) -0.0179(8) -0.0040(6) 0.0167(8)
O4W 0.0274(7) 0.0287(8) 0.0303(8) -0.0041(6) 0.0046(6) 0.0066(6)
O5W 0.0281(8) 0.0761(14) 0.0268(8) 0.0078(9) 0.0064(7) -0.0058(9)
O6W 0.163(4) 0.159(5) 0.143(4) -0.009(4) 0.083(4) 0.009(3)

loop_
_atom_type_symbol
_atom_type_description
_atom_type_scat_dispersion_real
_atom_type_scat_dispersion_imag
_atom_type_scat_source
C C 0.0033 0.0016 'International Tables Vol C Tables 4.2.6.8 and 6.1.1.4'
H H 0.0000 0.0000 'International Tables Vol C Tables 4.2.6.8 and 6.1.1.4'
N N 0.0061 0.0033 'International Tables Vol C Tables 4.2.6.8 and 6.1.1.4'
O O 0.0106 0.0060 'International Tables Vol C Tables 4.2.6.8 and 6.1.1.4'
P P 0.1023 0.0942 'International Tables Vol C Tables 4.2.6.8 and 6.1.1.4'
V V 0.3005 0.5294 'International Tables Vol C Tables 4.2.6.8 and 6.1.1.4'
Zn Zn 0.2839 1.4301 'International Tables Vol C Tables 4.2.6.8 and 6.1.1.4'

loop_
_geom_angle_atom_site_label_1
_geom_angle_atom_site_label_2
_geom_angle_atom_site_label_3
_geom_angle_site_symmetry_1
_geom_angle_site_symmetry_3
_geom_angle
O7 Zn1 O3W . . 177.43(8)
O7 Zn1 O1W . . 89.53(7)
O3W Zn1 O1W . . 88.34(7)
O7 Zn1 O4W . . 91.64(6)
O3W Zn1 O4W . . 90.49(7)
O1W Zn1 O4W . . 178.81(7)
O7 Zn1 O5W . . 91.53(6)
O3W Zn1 O5W . . 87.09(8)
O1W Zn1 O5W . . 91.61(9)
O4W Zn1 O5W . . 88.58(8)
O7 Zn1 O2W . . 90.73(6)
O3W Zn1 O2W . . 90.71(7)
O1W Zn1 O2W . . 89.93(7)
O4W Zn1 O2W . . 89.83(6)
O5W Zn1 O2W . . 177.27(7)
O8 V1 O6 . 3_766 100.84(8)
O8 V1 O5 . . 103.84(8)
O6 V1 O5 3_766 . 91.21(6)
O8 V1 O2 . . 94.57(8)
O6 V1 O2 3_766 . 164.50(7)
O5 V1 O2 . . 86.67(6)
O8 V1 O4 . . 101.49(8)
O6 V1 O4 3_766 . 87.20(6)
O5 V1 O4 . . 154.45(6)
O2 V1 O4 . . 88.12(6)
O8 V1 N1 . . 169.79(8)
O6 V1 N1 3_766 . 88.57(6)
O5 V1 N1 . . 79.69(6)
O2 V1 N1 . . 75.95(6)
O4 V1 N1 . . 74.78(6)
O7 P1 O6 . . 112.33(8)
O7 P1 O5 . . 111.96(8)
O6 P1 O5 . . 110.11(9)
O7 P1 C5 . . 109.55(9)
O6 P1 C5 . . 108.69(8)
O5 P1 C5 . . 103.82(8)
C3 N1 C2 . . 111.98(16)
C3 N1 C5 . . 113.40(15)
C2 N1 C5 . . 111.14(15)
C3 N1 V1 . . 105.00(11)
C2 N1 V1 . . 108.06(11)
C5 N1 V1 . . 106.80(11)
P1 O5 V1 . . 124.99(8)
P1 O7 Zn1 . . 134.17(9)
C4 O4 V1 . . 123.17(12)
N1 C5 P1 . . 109.58(12)
N1 C5 H5A . . 109.8
P1 C5 H5A . . 109.8
N1 C5 H5B . . 109.8
P1 C5 H5B . . 109.8
H5A C5 H5B . . 108.2
P1 O6 V1 . 3_766 142.36(9)
C1 O2 V1 . . 123.99(13)
O3 C4 O4 . . 123.37(18)
O3 C4 C3 . . 120.23(18)
O4 C4 C3 . . 116.37(16)
O1 C1 O2 . . 123.4(2)
O1 C1 C2 . . 118.61(19)
O2 C1 C2 . . 118.02(17)
N1 C3 C4 . . 109.82(15)
N1 C3 H3A . . 109.7
C4 C3 H3A . . 109.7
N1 C3 H3B . . 109.7
C4 C3 H3B . . 109.7
H3A C3 H3B . . 108.2
N1 C2 C1 . . 113.27(16)
N1 C2 H2A . . 108.9
C1 C2 H2A . . 108.9
N1 C2 H2B . . 108.9
C1 C2 H2B . . 108.9
H2A C2 H2B . . 107.7
Zn1 O1W H1W . . 122(2)
Zn1 O1W H2W . . 121(2)
H1W O1W H2W . . 103(3)
Zn1 O2W H3W . . 115.9(19)
Zn1 O2W H4W . . 123(2)
H3W O2W H4W . . 109(2)
Zn1 O3W H5W . . 128(2)
Zn1 O3W H6W . . 119(2)
H5W O3W H6W . . 109(3)
Zn1 O4W H7W . . 115(2)
Zn1 O4W H8W . . 113(2)
H7W O4W H8W . . 106(3)
Zn1 O5W H9W . . 106(2)
Zn1 O5W H10W . . 130(3)
H9W O5W H10W . . 105(3)

loop_
_geom_bond_atom_site_label_1
_geom_bond_atom_site_label_2
_geom_bond_site_symmetry_2
_geom_bond_distance
_geom_bond_publ_flag
Zn1 O7 . 2.0133(14) y
Zn1 O3W . 2.0609(16) y
Zn1 O1W . 2.0860(17) y
Zn1 O4W . 2.0974(16) y
Zn1 O5W . 2.1440(18) y
Zn1 O2W . 2.1660(15) y
V1 O8 . 1.6086(16) y
V1 O6 3_766 1.9890(14) y
V1 O5 . 1.9932(14) y
V1 O2 . 2.0312(15) y
V1 O4 . 2.0321(14) y
V1 N1 . 2.3590(16) y
P1 O7 . 1.5030(14) ?
P1 O6 . 1.5324(15) ?
P1 O5 . 1.5443(14) ?
P1 C5 . 1.8323(19) ?
N1 C3 . 1.478(2) ?
N1 C2 . 1.481(3) ?
N1 C5 . 1.484(2) ?
O4 C4 . 1.282(2) ?
C5 H5A . 0.9700 ?
C5 H5B . 0.9700 ?
O6 V1 3_766 1.9890(14) ?
O2 C1 . 1.271(3) ?
C4 O3 . 1.238(2) ?
C4 C3 . 1.524(3) ?
C1 O1 . 1.239(3) ?
C1 C2 . 1.517(3) ?
C3 H3A . 0.9700 ?
C3 H3B . 0.9700 ?
C2 H2A . 0.9700 ?
C2 H2B . 0.9700 ?
O1W H1W . 0.90(2) ?
O1W H2W . 0.90(2) ?
O2W H3W . 0.88(2) ?
O2W H4W . 0.87(2) ?
O3W H5W . 0.89(2) ?
O3W H6W . 0.88(2) ?
O4W H7W . 0.86(2) ?
O4W H8W . 0.88(2) ?
O5W H9W . 0.90(2) ?
O5W H10W . 0.86(2) ?

loop_
_geom_hbond_atom_site_label_D
_geom_hbond_atom_site_label_H
_geom_hbond_atom_site_label_A
_geom_hbond_site_symmetry_A
_geom_hbond_distance_DH
_geom_hbond_distance_HA
_geom_hbond_distance_DA
_geom_hbond_angle_DHA
O1W H1W O1 3_666 0.90(2) 1.88(2) 2.770(2) 169(3)
O1W H2W O2W 3_666 0.90(2) 1.95(2) 2.828(2) 164(3)
O2W H3W O3 4_475 0.88(2) 1.85(2) 2.725(2) 172(3)
O2W H4W O5 3_666 0.87(2) 1.93(2) 2.795(2) 173(3)
O3W H6W O2 3_666 0.88(2) 1.87(2) 2.733(2) 171(3)
O3W H5W O4 1_454 0.89(2) 1.86(2) 2.726(2) 164(4)
O4W H7W O3 1_454 0.86(2) 1.98(2) 2.837(2) 174(3)
O4W H8W O1 4_575 0.88(2) 1.94(2) 2.799(2) 167(3)
O5W H9W O6 . 0.90(2) 1.98(3) 2.805(2) 150(4)
O5W H10W O6W . 0.86(2) 1.84(3) 2.656(6) 159(4)

loop_
_geom_torsion_atom_site_label_1
_geom_torsion_atom_site_label_2
_geom_torsion_atom_site_label_3
_geom_torsion_atom_site_label_4
_geom_torsion_site_symmetry_1
_geom_torsion_site_symmetry_4
_geom_torsion
O8 V1 N1 C3 . . 95.2(5)
O6 V1 N1 C3 3_766 . -62.07(12)
O5 V1 N1 C3 . . -153.56(13)
O2 V1 N1 C3 . . 117.32(13)
O4 V1 N1 C3 . . 25.42(12)
O8 V1 N1 C2 . . -24.5(5)
O6 V1 N1 C2 3_766 . 178.27(13)
O5 V1 N1 C2 . . 86.78(13)
O2 V1 N1 C2 . . -2.35(12)
O4 V1 N1 C2 . . -94.24(13)
O8 V1 N1 C5 . . -144.1(4)
O6 V1 N1 C5 3_766 . 58.62(11)
O5 V1 N1 C5 . . -32.88(11)
O2 V1 N1 C5 . . -122.00(12)
O4 V1 N1 C5 . . 146.11(12)
O7 P1 O5 V1 . . -116.85(10)
O6 P1 O5 V1 . . 117.44(10)
C5 P1 O5 V1 . . 1.24(12)
O8 V1 O5 P1 . . -173.68(11)
O6 V1 O5 P1 3_766 . -72.20(11)
O2 V1 O5 P1 . . 92.43(11)
O4 V1 O5 P1 . . 13.8(2)
N1 V1 O5 P1 . . 16.12(10)
O6 P1 O7 Zn1 . . 21.40(16)
O5 P1 O7 Zn1 . . -103.09(13)
C5 P1 O7 Zn1 . . 142.29(12)
O1W Zn1 O7 P1 . . 52.88(14)
O4W Zn1 O7 P1 . . -127.34(14)
O5W Zn1 O7 P1 . . -38.72(15)
O2W Zn1 O7 P1 . . 142.81(13)
O8 V1 O4 C4 . . 177.18(16)
O6 V1 O4 C4 3_766 . 76.69(16)
O5 V1 O4 C4 . . -10.3(3)
O2 V1 O4 C4 . . -88.53(16)
N1 V1 O4 C4 . . -12.59(15)
C3 N1 C5 P1 . . 155.80(14)
C2 N1 C5 P1 . . -77.01(17)
V1 N1 C5 P1 . . 40.64(13)
O7 P1 C5 N1 . . 89.70(14)
O6 P1 C5 N1 . . -147.23(12)
O5 P1 C5 N1 . . -30.04(15)
O7 P1 O6 V1 . 3_766 147.90(15)
O5 P1 O6 V1 . 3_766 -86.60(17)
C5 P1 O6 V1 . 3_766 26.51(19)
O8 V1 O2 C1 . . -176.55(17)
O6 V1 O2 C1 3_766 . 9.6(4)
O5 V1 O2 C1 . . -72.91(17)
O4 V1 O2 C1 . . 82.07(17)
N1 V1 O2 C1 . . 7.29(16)
V1 O4 C4 O3 . . 178.20(17)
V1 O4 C4 C3 . . -4.0(3)
V1 O2 C1 O1 . . 169.44(16)
V1 O2 C1 C2 . . -10.6(3)
C2 N1 C3 C4 . . 83.0(2)
C5 N1 C3 C4 . . -150.29(17)
V1 N1 C3 C4 . . -34.07(19)
O3 C4 C3 N1 . . -153.7(2)
O4 C4 C3 N1 . . 28.5(3)
C3 N1 C2 C1 . . -116.61(19)
C5 N1 C2 C1 . . 115.43(18)
V1 N1 C2 C1 . . -1.4(2)
O1 C1 C2 N1 . . -172.84(19)
O2 C1 C2 N1 . . 7.2(3)
